data_4338809
loop_
_publ_author_name
'Horn, Bettina'
'Limberg, Christian'
'Herwig, Christian'
'Braun, Beatrice'

_publ_section_title
;
 Three-Coordinate Nickel(II) and Nickel(I) Thiolate Complexes Based on the
 \b-Diketiminate Ligand System.
;
_journal_issue 13
_journal_name_full 'Inorganic chemistry'
_journal_page_first 6867
_journal_page_last 6874
_journal_paper_doi 10.1021/ic500698v
_journal_volume 53
_journal_year 2014
_chemical_formula_moiety 'C78 H126 K2 N4 Ni2 O S2'
_chemical_formula_sum 'C78 H126 K2 N4 Ni2 O S2'
_chemical_formula_weight 1395.57
_chemical_name_systematic
; 
 ? 
;
_space_group_IT_number 60
_symmetry_cell_setting orthorhombic
_symmetry_space_group_name_Hall '-P 2n 2ab'
_symmetry_space_group_name_H-M 'P b c n'
_atom_sites_solution_hydrogens geom
_atom_sites_solution_primary direct
_atom_sites_solution_secondary difmap
_audit_creation_method SHELXL-97
_cell_angle_alpha 90.00
_cell_angle_beta 90.00
_cell_angle_gamma 90.00
_cell_formula_units_Z 4
_cell_length_a 26.4765(15)
_cell_length_b 17.9487(10)
_cell_length_c 16.7544(9)
_cell_measurement_reflns_used 9930
_cell_measurement_temperature 100(2)
_cell_measurement_theta_max 66.72
_cell_measurement_theta_min 3.98
_cell_volume 7962.0(8)
_computing_cell_refinement 'Bruker SAINT'
_computing_data_collection 'Bruker APEX2'
_computing_data_reduction 'Bruker SAINT'
_computing_structure_refinement 'SHELXL-2013 (Sheldrick 2013)'
_computing_structure_solution 'SHELXS-97 (Sheldrick 2008)'
_diffrn_ambient_temperature 100(2)
_diffrn_measured_fraction_theta_full 0.994
_diffrn_measured_fraction_theta_max 0.994
_diffrn_measurement_device_type 'Bruker D8 VENTURE'
_diffrn_measurement_method '\f and \w scans'
_diffrn_radiation_monochromator graphite
_diffrn_radiation_source 'fine-focus sealed tube'
_diffrn_radiation_type CuK\a
_diffrn_radiation_wavelength 1.54178
_diffrn_reflns_av_R_equivalents 0.0508
_diffrn_reflns_av_sigmaI/netI 0.0328
_diffrn_reflns_limit_h_max 31
_diffrn_reflns_limit_h_min -31
_diffrn_reflns_limit_k_max 21
_diffrn_reflns_limit_k_min -15
_diffrn_reflns_limit_l_max 19
_diffrn_reflns_limit_l_min -19
_diffrn_reflns_number 58562
_diffrn_reflns_theta_full 66.73
_diffrn_reflns_theta_max 66.73
_diffrn_reflns_theta_min 2.97
_diffrn_standards_decay_% 'no decay'
_exptl_absorpt_coefficient_mu 2.329
_exptl_absorpt_correction_T_max 0.8356
_exptl_absorpt_correction_T_min 0.4413
_exptl_absorpt_correction_type empirical
_exptl_absorpt_process_details SADABS
_exptl_crystal_colour red
_exptl_crystal_density_diffrn 1.164
_exptl_crystal_density_method 'not measured'
_exptl_crystal_description plate
_exptl_crystal_F_000 3024
_exptl_crystal_size_max 0.42
_exptl_crystal_size_mid 0.24
_exptl_crystal_size_min 0.08
_refine_diff_density_max 0.345
_refine_diff_density_min -0.221
_refine_diff_density_rms 0.050
_refine_ls_extinction_method none
_refine_ls_goodness_of_fit_ref 1.010
_refine_ls_hydrogen_treatment constr
_refine_ls_matrix_type full
_refine_ls_number_parameters 419
_refine_ls_number_reflns 7010
_refine_ls_number_restraints 0
_refine_ls_restrained_S_all 1.010
_refine_ls_R_factor_all 0.0542
_refine_ls_R_factor_gt 0.0355
_refine_ls_shift/su_max 0.001
_refine_ls_shift/su_mean 0.000
_refine_ls_structure_factor_coef Fsqd
_refine_ls_weighting_details 'calc w=1/[\s^2^(Fo^2^)+(0.0481P)^2^+3.3320P] where P=(Fo^2^+2Fc^2^)/3'
_refine_ls_weighting_scheme calc
_refine_ls_wR_factor_gt 0.0837
_refine_ls_wR_factor_ref 0.0925
_reflns_number_gt 5499
_reflns_number_total 7010
_reflns_threshold_expression >2sigma(I)
_cod_data_source_file ic500698v_si_001.cif
_cod_data_source_block bh468_complex3
_cod_depositor_comments
;
The following automatic conversions were performed:

'_symmetry_cell_setting' value 'Orthorhombic' changed to
'orthorhombic' according to
/usr/data/users/saulius/crontab/automatic-downloads/rss-feeds/ACS/lib/dictionaries/cif_core.dic
dictionary named 'cif_core.dic' version 2.4.2 from 2011-04-26.

Automatic conversion script
Id: cif_fix_values 2281 2013-09-26 08:29:07Z andrius 

 Adding full bibliography for 4338807--4338810.cif.
;
_cod_original_sg_symbol_H-M Pbcn
_cod_database_code 4338809

loop_
_symmetry_equiv_pos_as_xyz
'x, y, z'
'-x+1/2, -y+1/2, z+1/2'
'x+1/2, -y+1/2, -z'
'-x, y, -z+1/2'
'-x, -y, -z'
'x-1/2, y-1/2, -z-1/2'
'-x-1/2, y-1/2, z'
'x, -y, z-1/2'

loop_
_atom_site_label
_atom_site_type_symbol
_atom_site_fract_x
_atom_site_fract_y
_atom_site_fract_z
_atom_site_U_iso_or_equiv
_atom_site_adp_type
_atom_site_occupancy
_atom_site_symmetry_multiplicity
_atom_site_calc_flag
_atom_site_refinement_flags
Ni1 Ni 0.112527(11) 0.218592(18) 0.596611(18) 0.01739(10) Uani 1 1 d .
K1 K 0.0000 0.07991(4) 0.7500 0.03775(19) Uani 1 2 d S
K2 K 0.0000 0.30921(4) 0.7500 0.03017(16) Uani 1 2 d S
S1 S 0.084267(18) 0.19314(3) 0.71695(3) 0.02398(13) Uani 1 1 d .
O1 O 0.0000 -0.06569(11) 0.7500 0.0318(5) Uani 1 2 d S
N1 N 0.16667(6) 0.17363(9) 0.53804(9) 0.0170(3) Uani 1 1 d .
N2 N 0.08997(6) 0.28503(9) 0.51493(9) 0.0176(3) Uani 1 1 d .
C1 C -0.03076(9) -0.11014(14) 0.69866(16) 0.0470(7) Uani 1 1 d .
H1A H -0.0569 -0.1361 0.7305 0.056 Uiso 1 1 calc R
H1B H -0.0097 -0.1483 0.6720 0.056 Uiso 1 1 calc R
C2 C -0.05556(10) -0.06198(18) 0.63730(17) 0.0566(8) Uani 1 1 d .
H2A H -0.0767 -0.0247 0.6639 0.085 Uiso 1 1 calc R
H2B H -0.0766 -0.0929 0.6023 0.085 Uiso 1 1 calc R
H2C H -0.0296 -0.0368 0.6055 0.085 Uiso 1 1 calc R
C3 C 0.13345(9) 0.20755(13) 0.79230(13) 0.0342(6) Uani 1 1 d .
H3A H 0.1637 0.2290 0.7662 0.041 Uiso 1 1 calc R
H3B H 0.1212 0.2441 0.8321 0.041 Uiso 1 1 calc R
C4 C 0.14814(9) 0.13782(14) 0.83423(15) 0.0419(6) Uani 1 1 d .
H4A H 0.1188 0.1176 0.8625 0.063 Uiso 1 1 calc R
H4B H 0.1751 0.1486 0.8726 0.063 Uiso 1 1 calc R
H4C H 0.1602 0.1013 0.7952 0.063 Uiso 1 1 calc R
C5 C 0.19702(7) 0.13177(11) 0.59240(11) 0.0185(4) Uani 1 1 d .
C6 C 0.18154(7) 0.06036(11) 0.61565(11) 0.0210(4) Uani 1 1 d .
C7 C 0.21074(8) 0.02193(12) 0.67142(12) 0.0282(5) Uani 1 1 d .
H7 H 0.2013 -0.0271 0.6866 0.034 Uiso 1 1 calc R
C8 C 0.25319(8) 0.05402(14) 0.70503(13) 0.0332(5) Uani 1 1 d .
H8 H 0.2727 0.0270 0.7428 0.040 Uiso 1 1 calc R
C9 C 0.26710(8) 0.12517(13) 0.68370(12) 0.0311(5) Uani 1 1 d .
H9 H 0.2958 0.1473 0.7080 0.037 Uiso 1 1 calc R
C10 C 0.23991(7) 0.16530(12) 0.62728(11) 0.0226(4) Uani 1 1 d .
C11 C 0.25608(7) 0.24345(13) 0.60264(12) 0.0264(5) Uani 1 1 d .
H11 H 0.2463 0.2498 0.5454 0.032 Uiso 1 1 calc R
C12 C 0.22815(9) 0.30327(13) 0.64980(13) 0.0337(5) Uani 1 1 d .
H12A H 0.1917 0.2954 0.6449 0.051 Uiso 1 1 calc R
H12B H 0.2369 0.3525 0.6287 0.051 Uiso 1 1 calc R
H12C H 0.2379 0.3003 0.7061 0.051 Uiso 1 1 calc R
C13 C 0.31302(9) 0.25531(17) 0.6075(2) 0.0601(8) Uani 1 1 d .
H13A H 0.3234 0.2568 0.6636 0.090 Uiso 1 1 calc R
H13B H 0.3219 0.3025 0.5817 0.090 Uiso 1 1 calc R
H13C H 0.3304 0.2142 0.5804 0.090 Uiso 1 1 calc R
C14 C 0.13390(8) 0.02473(12) 0.58195(13) 0.0281(5) Uani 1 1 d .
H14 H 0.1129 0.0656 0.5587 0.034 Uiso 1 1 calc R
C15 C 0.14496(10) -0.02995(16) 0.51548(14) 0.0501(7) Uani 1 1 d .
H15A H 0.1611 -0.0037 0.4710 0.075 Uiso 1 1 calc R
H15B H 0.1133 -0.0525 0.4971 0.075 Uiso 1 1 calc R
H15C H 0.1676 -0.0690 0.5353 0.075 Uiso 1 1 calc R
C16 C 0.10241(9) -0.01315(15) 0.64608(15) 0.0442(7) Uani 1 1 d .
H16A H 0.1196 -0.0585 0.6640 0.066 Uiso 1 1 calc R
H16B H 0.0692 -0.0261 0.6242 0.066 Uiso 1 1 calc R
H16C H 0.0981 0.0208 0.6914 0.066 Uiso 1 1 calc R
C17 C 0.17822(7) 0.18889(11) 0.46263(11) 0.0191(4) Uani 1 1 d .
C18 C 0.14951(7) 0.24137(11) 0.41924(11) 0.0216(4) Uani 1 1 d .
H18 H 0.1590 0.2456 0.3647 0.026 Uiso 1 1 calc R
C19 C 0.10965(7) 0.28837(11) 0.44154(11) 0.0192(4) Uani 1 1 d .
C20 C 0.04806(7) 0.32696(11) 0.54415(11) 0.0187(4) Uani 1 1 d .
C21 C -0.00129(7) 0.29848(11) 0.53444(11) 0.0216(4) Uani 1 1 d .
C22 C -0.04182(7) 0.33874(12) 0.56551(12) 0.0264(5) Uani 1 1 d .
H22 H -0.0752 0.3202 0.5590 0.032 Uiso 1 1 calc R
C23 C -0.03441(8) 0.40512(12) 0.60555(12) 0.0299(5) Uani 1 1 d .
H23 H -0.0625 0.4326 0.6250 0.036 Uiso 1 1 calc R
C24 C 0.01407(8) 0.43120(12) 0.61717(12) 0.0275(5) Uani 1 1 d .
H24 H 0.0190 0.4763 0.6458 0.033 Uiso 1 1 calc R
C25 C 0.05598(8) 0.39292(11) 0.58798(11) 0.0227(4) Uani 1 1 d .
C26 C 0.10854(8) 0.42325(12) 0.60425(12) 0.0259(5) Uani 1 1 d .
H26 H 0.1333 0.3921 0.5740 0.031 Uiso 1 1 calc R
C27 C 0.12099(9) 0.41659(13) 0.69369(12) 0.0332(5) Uani 1 1 d .
H27A H 0.0976 0.4476 0.7245 0.050 Uiso 1 1 calc R
H27B H 0.1557 0.4334 0.7031 0.050 Uiso 1 1 calc R
H27C H 0.1176 0.3645 0.7104 0.050 Uiso 1 1 calc R
C28 C 0.11488(9) 0.50461(13) 0.57736(14) 0.0390(6) Uani 1 1 d .
H28A H 0.1057 0.5091 0.5209 0.058 Uiso 1 1 calc R
H28B H 0.1501 0.5199 0.5847 0.058 Uiso 1 1 calc R
H28C H 0.0928 0.5367 0.6094 0.058 Uiso 1 1 calc R
C29 C -0.01035(7) 0.22543(12) 0.49054(12) 0.0239(5) Uani 1 1 d .
H29 H 0.0181 0.2183 0.4521 0.029 Uiso 1 1 calc R
C30 C -0.00959(8) 0.15958(12) 0.54905(13) 0.0323(5) Uani 1 1 d .
H30A H 0.0234 0.1572 0.5755 0.048 Uiso 1 1 calc R
H30B H -0.0156 0.1131 0.5198 0.048 Uiso 1 1 calc R
H30C H -0.0361 0.1664 0.5892 0.048 Uiso 1 1 calc R
C31 C -0.05956(8) 0.22446(14) 0.44262(14) 0.0363(6) Uani 1 1 d .
H31A H -0.0884 0.2262 0.4793 0.054 Uiso 1 1 calc R
H31B H -0.0612 0.1787 0.4108 0.054 Uiso 1 1 calc R
H31C H -0.0606 0.2678 0.4071 0.054 Uiso 1 1 calc R
C32 C 0.09448(8) 0.34568(11) 0.37500(12) 0.0232(5) Uani 1 1 d .
C33 C 0.04643(8) 0.39140(12) 0.38861(12) 0.0305(5) Uani 1 1 d .
H33A H 0.0406 0.4240 0.3426 0.046 Uiso 1 1 calc R
H33B H 0.0503 0.4217 0.4368 0.046 Uiso 1 1 calc R
H33C H 0.0176 0.3577 0.3951 0.046 Uiso 1 1 calc R
C34 C 0.08598(9) 0.30591(12) 0.29478(12) 0.0317(5) Uani 1 1 d .
H34A H 0.0575 0.2714 0.2997 0.048 Uiso 1 1 calc R
H34B H 0.1165 0.2781 0.2802 0.048 Uiso 1 1 calc R
H34C H 0.0786 0.3429 0.2534 0.048 Uiso 1 1 calc R
C35 C 0.13858(8) 0.40102(12) 0.36612(13) 0.0333(5) Uani 1 1 d .
H35A H 0.1694 0.3739 0.3516 0.050 Uiso 1 1 calc R
H35B H 0.1439 0.4271 0.4168 0.050 Uiso 1 1 calc R
H35C H 0.1306 0.4373 0.3243 0.050 Uiso 1 1 calc R
C36 C 0.22163(7) 0.15228(12) 0.41273(11) 0.0231(4) Uani 1 1 d .
C37 C 0.19777(8) 0.11166(12) 0.34072(12) 0.0285(5) Uani 1 1 d .
H37A H 0.2245 0.0898 0.3077 0.043 Uiso 1 1 calc R
H37B H 0.1783 0.1473 0.3088 0.043 Uiso 1 1 calc R
H37C H 0.1753 0.0721 0.3599 0.043 Uiso 1 1 calc R
C38 C 0.25539(8) 0.09449(13) 0.45464(12) 0.0313(5) Uani 1 1 d .
H38A H 0.2791 0.0731 0.4159 0.047 Uiso 1 1 calc R
H38B H 0.2343 0.0548 0.4770 0.047 Uiso 1 1 calc R
H38C H 0.2743 0.1188 0.4977 0.047 Uiso 1 1 calc R
C39 C 0.25764(8) 0.21297(13) 0.38083(12) 0.0297(5) Uani 1 1 d .
H39A H 0.2724 0.2403 0.4258 0.045 Uiso 1 1 calc R
H39B H 0.2388 0.2475 0.3468 0.045 Uiso 1 1 calc R
H39C H 0.2847 0.1896 0.3497 0.045 Uiso 1 1 calc R

loop_
_atom_site_aniso_label
_atom_site_aniso_U_11
_atom_site_aniso_U_22
_atom_site_aniso_U_33
_atom_site_aniso_U_23
_atom_site_aniso_U_13
_atom_site_aniso_U_12
Ni1 0.01723(17) 0.01835(19) 0.01657(17) 0.00128(14) 0.00153(13) 0.00002(13)
K1 0.0241(3) 0.0194(4) 0.0697(5) 0.000 0.0112(3) 0.000
K2 0.0341(4) 0.0238(4) 0.0326(4) 0.000 -0.0021(3) 0.000
S1 0.0231(2) 0.0302(3) 0.0187(2) 0.0018(2) 0.0024(2) -0.0064(2)
O1 0.0327(11) 0.0187(11) 0.0441(13) 0.000 0.0079(10) 0.000
N1 0.0160(8) 0.0175(9) 0.0176(8) 0.0025(7) 0.0009(6) -0.0000(7)
N2 0.0181(8) 0.0158(9) 0.0189(8) 0.0005(7) -0.0005(6) 0.0005(7)
C1 0.0438(14) 0.0345(15) 0.0627(17) -0.0197(13) 0.0189(13) -0.0092(12)
C2 0.0393(15) 0.073(2) 0.0575(17) -0.0220(16) 0.0013(13) -0.0088(14)
C3 0.0390(13) 0.0395(15) 0.0242(11) 0.0024(10) -0.0067(10) -0.0130(11)
C4 0.0363(13) 0.0456(16) 0.0437(14) 0.0024(12) -0.0118(11) 0.0026(11)
C5 0.0154(9) 0.0225(11) 0.0178(9) 0.0011(8) 0.0029(8) 0.0035(8)
C6 0.0211(10) 0.0209(12) 0.0210(10) 0.0015(8) 0.0032(8) 0.0037(8)
C7 0.0291(11) 0.0246(12) 0.0310(12) 0.0098(9) 0.0033(9) 0.0055(9)
C8 0.0264(11) 0.0423(15) 0.0308(12) 0.0118(10) -0.0042(9) 0.0088(10)
C9 0.0195(10) 0.0463(15) 0.0277(11) 0.0027(10) -0.0045(9) -0.0001(10)
C10 0.0166(10) 0.0301(13) 0.0211(10) 0.0015(9) 0.0029(8) -0.0007(8)
C11 0.0187(10) 0.0331(13) 0.0274(11) 0.0033(10) 0.0010(8) -0.0072(9)
C12 0.0388(13) 0.0331(14) 0.0292(12) -0.0038(10) 0.0027(10) -0.0123(10)
C13 0.0255(13) 0.0536(19) 0.101(2) 0.0186(17) -0.0007(14) -0.0119(12)
C14 0.0293(11) 0.0174(12) 0.0375(12) 0.0042(9) -0.0059(9) -0.0021(9)
C15 0.0605(17) 0.0549(19) 0.0348(14) -0.0100(12) 0.0118(12) -0.0294(14)
C16 0.0367(13) 0.0469(17) 0.0489(15) -0.0170(13) 0.0157(11) -0.0158(12)
C17 0.0181(10) 0.0187(11) 0.0206(10) 0.0003(8) 0.0018(8) -0.0012(8)
C18 0.0256(10) 0.0233(12) 0.0159(9) 0.0038(8) 0.0033(8) 0.0004(9)
C19 0.0211(10) 0.0158(11) 0.0208(10) 0.0011(8) -0.0024(8) -0.0026(8)
C20 0.0226(10) 0.0171(11) 0.0165(9) 0.0038(8) 0.0006(8) 0.0050(8)
C21 0.0231(10) 0.0224(12) 0.0191(10) 0.0036(8) 0.0003(8) 0.0022(9)
C22 0.0205(10) 0.0315(13) 0.0271(11) 0.0061(10) 0.0015(9) 0.0035(9)
C23 0.0328(12) 0.0289(13) 0.0279(11) 0.0028(10) 0.0061(9) 0.0143(10)
C24 0.0386(12) 0.0193(12) 0.0247(11) -0.0010(9) 0.0022(9) 0.0054(10)
C25 0.0310(11) 0.0176(11) 0.0194(10) 0.0033(8) 0.0014(8) 0.0014(9)
C26 0.0314(11) 0.0199(12) 0.0263(11) -0.0024(9) 0.0014(9) -0.0056(9)
C27 0.0387(13) 0.0310(14) 0.0298(12) -0.0034(10) -0.0016(10) -0.0078(10)
C28 0.0520(15) 0.0257(13) 0.0393(13) 0.0005(11) 0.0012(11) -0.0106(11)
C29 0.0195(10) 0.0247(12) 0.0273(11) -0.0031(9) -0.0020(8) -0.0012(8)
C30 0.0322(12) 0.0256(13) 0.0390(13) -0.0001(10) -0.0060(10) -0.0041(10)
C31 0.0299(12) 0.0405(15) 0.0386(13) -0.0008(11) -0.0098(10) -0.0024(11)
C32 0.0298(11) 0.0192(12) 0.0207(10) 0.0029(9) 0.0010(8) 0.0031(9)
C33 0.0385(13) 0.0275(13) 0.0253(11) 0.0073(9) 0.0008(9) 0.0113(10)
C34 0.0468(14) 0.0251(13) 0.0232(11) 0.0026(9) -0.0049(10) 0.0091(10)
C35 0.0403(13) 0.0248(13) 0.0349(12) 0.0098(10) 0.0015(10) -0.0026(10)
C36 0.0213(10) 0.0271(12) 0.0209(10) 0.0019(9) 0.0043(8) 0.0034(9)
C37 0.0304(11) 0.0283(13) 0.0269(11) -0.0005(9) 0.0049(9) 0.0049(9)
C38 0.0255(11) 0.0404(15) 0.0281(11) 0.0046(10) 0.0080(9) 0.0133(10)
C39 0.0279(11) 0.0364(14) 0.0249(11) 0.0015(10) 0.0080(9) -0.0041(10)

loop_
_atom_type_symbol
_atom_type_description
_atom_type_scat_dispersion_real
_atom_type_scat_dispersion_imag
_atom_type_scat_source
C C 0.0181 0.0091 'International Tables Vol C Tables 4.2.6.8 and 6.1.1.4'
H H 0.0000 0.0000 'International Tables Vol C Tables 4.2.6.8 and 6.1.1.4'
K K 0.3868 1.0657 'International Tables Vol C Tables 4.2.6.8 and 6.1.1.4'
N N 0.0311 0.0180 'International Tables Vol C Tables 4.2.6.8 and 6.1.1.4'
Ni Ni -3.0029 0.5091 'International Tables Vol C Tables 4.2.6.8 and 6.1.1.4'
O O 0.0492 0.0322 'International Tables Vol C Tables 4.2.6.8 and 6.1.1.4'
S S 0.3331 0.5567 'International Tables Vol C Tables 4.2.6.8 and 6.1.1.4'

loop_
_geom_angle_atom_site_label_1
_geom_angle_atom_site_label_2
_geom_angle_atom_site_label_3
_geom_angle
_geom_angle_site_symmetry_1
_geom_angle_site_symmetry_3
N2 Ni1 N1 97.47(6) . .
N2 Ni1 S1 132.85(5) . .
N1 Ni1 S1 129.56(5) . .
O1 K1 S1 131.480(14) . .
O1 K1 S1 131.480(14) . 4_556
S1 K1 S1 97.04(3) . 4_556
O1 K1 C2 43.23(5) . 4_556
S1 K1 C2 105.91(5) . 4_556
S1 K1 C2 133.73(5) 4_556 4_556
O1 K1 K2 180.0 . .
S1 K1 K2 48.520(14) . .
S1 K1 K2 48.520(14) 4_556 .
C2 K1 K2 136.77(5) 4_556 .
S1 K2 S1 95.63(3) 4_556 .
S1 K2 C23 107.47(4) 4_556 .
S1 K2 C23 116.36(4) . .
S1 K2 C23 116.36(4) 4_556 4_556
S1 K2 C23 107.47(4) . 4_556
C23 K2 C23 112.70(9) . 4_556
S1 K2 C24 132.78(4) 4_556 .
S1 K2 C24 104.84(4) . .
C23 K2 C24 25.50(6) . .
C23 K2 C24 97.52(6) 4_556 .
S1 K2 C24 104.84(4) 4_556 4_556
S1 K2 C24 132.78(4) . 4_556
C23 K2 C24 97.51(6) . 4_556
C23 K2 C24 25.50(6) 4_556 4_556
C24 K2 C24 91.72(8) . 4_556
S1 K2 C22 100.40(4) 4_556 4_556
S1 K2 C22 91.92(4) . 4_556
C23 K2 C22 137.17(6) . 4_556
C23 K2 C22 24.50(5) 4_556 4_556
C24 K2 C22 120.49(6) . 4_556
C24 K2 C22 43.17(5) 4_556 4_556
S1 K2 C22 91.92(4) 4_556 .
S1 K2 C22 100.40(4) . .
C23 K2 C22 24.50(5) . .
C23 K2 C22 137.17(6) 4_556 .
C24 K2 C22 43.17(5) . .
C24 K2 C22 120.49(6) 4_556 .
C22 K2 C22 161.66(8) 4_556 .
S1 K2 C25 80.94(3) 4_556 4_556
S1 K2 C25 138.10(4) . 4_556
C23 K2 C25 104.27(5) . 4_556
C23 K2 C25 43.05(5) 4_556 4_556
C24 K2 C25 107.79(5) . 4_556
C24 K2 C25 23.91(5) 4_556 4_556
C22 K2 C25 48.71(5) 4_556 4_556
C22 K2 C25 121.37(5) . 4_556
S1 K2 C25 138.10(4) 4_556 .
S1 K2 C25 80.94(3) . .
C23 K2 C25 43.05(5) . .
C23 K2 C25 104.27(5) 4_556 .
C24 K2 C25 23.92(5) . .
C24 K2 C25 107.79(5) 4_556 .
C22 K2 C25 121.37(5) 4_556 .
C22 K2 C25 48.71(5) . .
C25 K2 C25 128.18(7) 4_556 .
S1 K2 K1 47.816(13) 4_556 .
S1 K2 K1 47.815(13) . .
C23 K2 K1 123.65(4) . .
C23 K2 K1 123.65(4) 4_556 .
C24 K2 K1 134.14(4) . .
C24 K2 K1 134.14(4) 4_556 .
C22 K2 K1 99.17(4) 4_556 .
C22 K2 K1 99.17(4) . .
C25 K2 K1 115.91(3) 4_556 .
C25 K2 K1 115.91(3) . .
C3 S1 Ni1 111.14(8) . .
C3 S1 K1 119.08(7) . .
Ni1 S1 K1 123.41(2) . .
C3 S1 K2 107.06(8) . .
Ni1 S1 K2 105.60(2) . .
K1 S1 K2 83.665(18) . .
C1 O1 C1 112.1(3) 4_556 .
C1 O1 K1 123.96(13) 4_556 .
C1 O1 K1 123.96(13) . .
C17 N1 C5 125.84(15) . .
C17 N1 Ni1 124.93(13) . .
C5 N1 Ni1 108.42(11) . .
C19 N2 C20 126.50(16) . .
C19 N2 Ni1 124.39(13) . .
C20 N2 Ni1 109.05(11) . .
O1 C1 C2 110.0(2) . .
O1 C1 H1A 109.7 . .
C2 C1 H1A 109.7 . .
O1 C1 H1B 109.7 . .
C2 C1 H1B 109.7 . .
H1A C1 H1B 108.2 . .
C1 C2 H2A 109.5 . .
C1 C2 H2B 109.5 . .
H2A C2 H2B 109.5 . .
C1 C2 H2C 109.5 . .
H2A C2 H2C 109.5 . .
H2B C2 H2C 109.5 . .
C4 C3 S1 113.11(16) . .
C4 C3 H3A 109.0 . .
S1 C3 H3A 109.0 . .
C4 C3 H3B 109.0 . .
S1 C3 H3B 109.0 . .
H3A C3 H3B 107.8 . .
C3 C4 H4A 109.5 . .
C3 C4 H4B 109.5 . .
H4A C4 H4B 109.5 . .
C3 C4 H4C 109.5 . .
H4A C4 H4C 109.5 . .
H4B C4 H4C 109.5 . .
C6 C5 C10 120.69(17) . .
C6 C5 N1 119.60(16) . .
C10 C5 N1 119.49(17) . .
C7 C6 C5 118.45(18) . .
C7 C6 C14 119.99(18) . .
C5 C6 C14 121.57(17) . .
C8 C7 C6 121.1(2) . .
C8 C7 H7 119.4 . .
C6 C7 H7 119.4 . .
C9 C8 C7 119.89(19) . .
C9 C8 H8 120.1 . .
C7 C8 H8 120.1 . .
C8 C9 C10 121.3(2) . .
C8 C9 H9 119.4 . .
C10 C9 H9 119.4 . .
C9 C10 C5 118.52(19) . .
C9 C10 C11 121.05(18) . .
C5 C10 C11 120.43(17) . .
C12 C11 C10 111.82(16) . .
C12 C11 C13 110.7(2) . .
C10 C11 C13 113.07(19) . .
C12 C11 H11 107.0 . .
C10 C11 H11 107.0 . .
C13 C11 H11 107.0 . .
C11 C12 H12A 109.5 . .
C11 C12 H12B 109.5 . .
H12A C12 H12B 109.5 . .
C11 C12 H12C 109.5 . .
H12A C12 H12C 109.5 . .
H12B C12 H12C 109.5 . .
C11 C13 H13A 109.5 . .
C11 C13 H13B 109.5 . .
H13A C13 H13B 109.5 . .
C11 C13 H13C 109.5 . .
H13A C13 H13C 109.5 . .
H13B C13 H13C 109.5 . .
C15 C14 C16 109.65(18) . .
C15 C14 C6 112.64(18) . .
C16 C14 C6 112.33(18) . .
C15 C14 H14 107.3 . .
C16 C14 H14 107.3 . .
C6 C14 H14 107.3 . .
C14 C15 H15A 109.5 . .
C14 C15 H15B 109.5 . .
H15A C15 H15B 109.5 . .
C14 C15 H15C 109.5 . .
H15A C15 H15C 109.5 . .
H15B C15 H15C 109.5 . .
C14 C16 H16A 109.5 . .
C14 C16 H16B 109.5 . .
H16A C16 H16B 109.5 . .
C14 C16 H16C 109.5 . .
H16A C16 H16C 109.5 . .
H16B C16 H16C 109.5 . .
N1 C17 C18 120.23(17) . .
N1 C17 C36 126.17(17) . .
C18 C17 C36 113.59(16) . .
C19 C18 C17 132.03(18) . .
C19 C18 H18 114.0 . .
C17 C18 H18 114.0 . .
N2 C19 C18 120.78(17) . .
N2 C19 C32 125.67(17) . .
C18 C19 C32 113.44(16) . .
C25 C20 C21 120.12(18) . .
C25 C20 N2 120.41(17) . .
C21 C20 N2 119.26(17) . .
C22 C21 C20 118.77(19) . .
C22 C21 C29 120.36(18) . .
C20 C21 C29 120.86(17) . .
C23 C22 C21 121.26(19) . .
C23 C22 K2 68.83(11) . .
C21 C22 K2 90.47(12) . .
C23 C22 H22 119.4 . .
C21 C22 H22 119.4 . .
K2 C22 H22 111.1 . .
C24 C23 C22 119.56(19) . .
C24 C23 K2 78.78(12) . .
C22 C23 K2 86.68(13) . .
C24 C23 H23 120.2 . .
C22 C23 H23 120.2 . .
K2 C23 H23 104.5 . .
C23 C24 C25 121.6(2) . .
C23 C24 K2 75.72(12) . .
C25 C24 K2 89.96(12) . .
C23 C24 H24 119.2 . .
C25 C24 H24 119.2 . .
K2 C24 H24 104.7 . .
C24 C25 C20 118.59(19) . .
C24 C25 C26 119.32(18) . .
C20 C25 C26 122.08(18) . .
C24 C25 K2 66.12(11) . .
C20 C25 K2 88.86(11) . .
C26 C25 K2 114.20(12) . .
C25 C26 C28 112.82(18) . .
C25 C26 C27 110.06(16) . .
C28 C26 C27 109.62(18) . .
C25 C26 H26 108.1 . .
C28 C26 H26 108.1 . .
C27 C26 H26 108.1 . .
C26 C27 H27A 109.5 . .
C26 C27 H27B 109.5 . .
H27A C27 H27B 109.5 . .
C26 C27 H27C 109.5 . .
H27A C27 H27C 109.5 . .
H27B C27 H27C 109.5 . .
C26 C28 H28A 109.5 . .
C26 C28 H28B 109.5 . .
H28A C28 H28B 109.5 . .
C26 C28 H28C 109.5 . .
H28A C28 H28C 109.5 . .
H28B C28 H28C 109.5 . .
C21 C29 C31 113.41(17) . .
C21 C29 C30 110.63(17) . .
C31 C29 C30 109.71(17) . .
C21 C29 H29 107.6 . .
C31 C29 H29 107.6 . .
C30 C29 H29 107.6 . .
C29 C30 H30A 109.5 . .
C29 C30 H30B 109.5 . .
H30A C30 H30B 109.5 . .
C29 C30 H30C 109.5 . .
H30A C30 H30C 109.5 . .
H30B C30 H30C 109.5 . .
C29 C31 H31A 109.5 . .
C29 C31 H31B 109.5 . .
H31A C31 H31B 109.5 . .
C29 C31 H31C 109.5 . .
H31A C31 H31C 109.5 . .
H31B C31 H31C 109.5 . .
C33 C32 C34 104.91(17) . .
C33 C32 C35 107.38(18) . .
C34 C32 C35 109.01(17) . .
C33 C32 C19 117.27(16) . .
C34 C32 C19 110.74(16) . .
C35 C32 C19 107.29(16) . .
C32 C33 H33A 109.5 . .
C32 C33 H33B 109.5 . .
H33A C33 H33B 109.5 . .
C32 C33 H33C 109.5 . .
H33A C33 H33C 109.5 . .
H33B C33 H33C 109.5 . .
C32 C34 H34A 109.5 . .
C32 C34 H34B 109.5 . .
H34A C34 H34B 109.5 . .
C32 C34 H34C 109.5 . .
H34A C34 H34C 109.5 . .
H34B C34 H34C 109.5 . .
C32 C35 H35A 109.5 . .
C32 C35 H35B 109.5 . .
H35A C35 H35B 109.5 . .
C32 C35 H35C 109.5 . .
H35A C35 H35C 109.5 . .
H35B C35 H35C 109.5 . .
C38 C36 C39 105.97(17) . .
C38 C36 C37 106.01(17) . .
C39 C36 C37 108.38(16) . .
C38 C36 C17 117.75(15) . .
C39 C36 C17 110.01(17) . .
C37 C36 C17 108.35(15) . .
C36 C37 H37A 109.5 . .
C36 C37 H37B 109.5 . .
H37A C37 H37B 109.5 . .
C36 C37 H37C 109.5 . .
H37A C37 H37C 109.5 . .
H37B C37 H37C 109.5 . .
C36 C38 H38A 109.5 . .
C36 C38 H38B 109.5 . .
H38A C38 H38B 109.5 . .
C36 C38 H38C 109.5 . .
H38A C38 H38C 109.5 . .
H38B C38 H38C 109.5 . .
C36 C39 H39A 109.5 . .
C36 C39 H39B 109.5 . .
H39A C39 H39B 109.5 . .
C36 C39 H39C 109.5 . .
H39A C39 H39C 109.5 . .
H39B C39 H39C 109.5 . .

loop_
_geom_bond_atom_site_label_1
_geom_bond_atom_site_label_2
_geom_bond_distance
_geom_bond_site_symmetry_2
Ni1 N2 1.9109(16) .
Ni1 N1 1.9156(15) .
Ni1 S1 2.1986(6) .
K1 O1 2.613(2) .
K1 S1 3.0683(7) .
K1 S1 3.0684(7) 4_556
K1 C2 3.495(3) 4_556
K1 K2 4.1156(10) .
K2 S1 3.1023(7) 4_556
K2 S1 3.1023(7) .
K2 C23 3.107(2) .
K2 C23 3.107(2) 4_556
K2 C24 3.144(2) .
K2 C24 3.144(2) 4_556
K2 C22 3.326(2) 4_556
K2 C22 3.326(2) .
K2 C25 3.4384(19) 4_556
K2 C25 3.4385(19) .
S1 C3 1.832(2) .
O1 C1 1.428(3) 4_556
O1 C1 1.428(3) .
N1 C17 1.328(2) .
N1 C5 1.428(2) .
N2 C19 1.337(2) .
N2 C20 1.427(2) .
C1 C2 1.495(4) .
C1 H1A 0.9900 .
C1 H1B 0.9900 .
C2 H2A 0.9800 .
C2 H2B 0.9800 .
C2 H2C 0.9800 .
C3 C4 1.487(3) .
C3 H3A 0.9900 .
C3 H3B 0.9900 .
C4 H4A 0.9800 .
C4 H4B 0.9800 .
C4 H4C 0.9800 .
C5 C6 1.401(3) .
C5 C10 1.412(3) .
C6 C7 1.395(3) .
C6 C14 1.523(3) .
C7 C8 1.383(3) .
C7 H7 0.9500 .
C8 C9 1.376(3) .
C8 H8 0.9500 .
C9 C10 1.390(3) .
C9 H9 0.9500 .
C10 C11 1.524(3) .
C11 C12 1.524(3) .
C11 C13 1.525(3) .
C11 H11 1.0000 .
C12 H12A 0.9800 .
C12 H12B 0.9800 .
C12 H12C 0.9800 .
C13 H13A 0.9800 .
C13 H13B 0.9800 .
C13 H13C 0.9800 .
C14 C15 1.513(3) .
C14 C16 1.520(3) .
C14 H14 1.0000 .
C15 H15A 0.9800 .
C15 H15B 0.9800 .
C15 H15C 0.9800 .
C16 H16A 0.9800 .
C16 H16B 0.9800 .
C16 H16C 0.9800 .
C17 C18 1.412(3) .
C17 C36 1.566(3) .
C18 C19 1.402(3) .
C18 H18 0.9500 .
C19 C32 1.569(3) .
C20 C25 1.409(3) .
C20 C21 1.413(3) .
C21 C22 1.394(3) .
C21 C29 1.523(3) .
C22 C23 1.381(3) .
C22 H22 0.9500 .
C23 C24 1.380(3) .
C23 H23 0.9500 .
C24 C25 1.394(3) .
C24 H24 0.9500 .
C25 C26 1.519(3) .
C26 C28 1.537(3) .
C26 C27 1.539(3) .
C26 H26 1.0000 .
C27 H27A 0.9800 .
C27 H27B 0.9800 .
C27 H27C 0.9800 .
C28 H28A 0.9800 .
C28 H28B 0.9800 .
C28 H28C 0.9800 .
C29 C31 1.531(3) .
C29 C30 1.536(3) .
C29 H29 1.0000 .
C30 H30A 0.9800 .
C30 H30B 0.9800 .
C30 H30C 0.9800 .
C31 H31A 0.9800 .
C31 H31B 0.9800 .
C31 H31C 0.9800 .
C32 C33 1.531(3) .
C32 C34 1.538(3) .
C32 C35 1.540(3) .
C33 H33A 0.9800 .
C33 H33B 0.9800 .
C33 H33C 0.9800 .
C34 H34A 0.9800 .
C34 H34B 0.9800 .
C34 H34C 0.9800 .
C35 H35A 0.9800 .
C35 H35B 0.9800 .
C35 H35C 0.9800 .
C36 C38 1.539(3) .
C36 C39 1.543(3) .
C36 C37 1.545(3) .
C37 H37A 0.9800 .
C37 H37B 0.9800 .
C37 H37C 0.9800 .
C38 H38A 0.9800 .
C38 H38B 0.9800 .
C38 H38C 0.9800 .
C39 H39A 0.9800 .
C39 H39B 0.9800 .
C39 H39C 0.9800 .

loop_
_geom_torsion_atom_site_label_1
_geom_torsion_atom_site_label_2
_geom_torsion_atom_site_label_3
_geom_torsion_atom_site_label_4
_geom_torsion
_geom_torsion_site_symmetry_1
_geom_torsion_site_symmetry_4
O1 K1 K2 S1 -0(25) . 4_556
S1 K1 K2 S1 180.0 . 4_556
C2 K1 K2 S1 -113.98(7) 4_556 4_556
O1 K1 K2 S1 0(26) . .
S1 K1 K2 S1 180.0 4_556 .
C2 K1 K2 S1 66.02(7) 4_556 .
O1 K1 K2 C23 -0(20) . .
S1 K1 K2 C23 96.69(5) . .
S1 K1 K2 C23 -83.31(5) 4_556 .
C2 K1 K2 C23 162.71(8) 4_556 .
O1 K1 K2 C23 0(20) . 4_556
S1 K1 K2 C23 -83.31(5) . 4_556
S1 K1 K2 C23 96.69(5) 4_556 4_556
C2 K1 K2 C23 -17.29(8) 4_556 4_556
O1 K1 K2 C24 0(20) . .
S1 K1 K2 C24 66.56(5) . .
S1 K1 K2 C24 -113.44(5) 4_556 .
C2 K1 K2 C24 132.58(8) 4_556 .
O1 K1 K2 C24 -0(19) . 4_556
S1 K1 K2 C24 -113.44(5) . 4_556
S1 K1 K2 C24 66.56(5) 4_556 4_556
C2 K1 K2 C24 -47.42(8) 4_556 4_556
O1 K1 K2 C22 0(20) . 4_556
S1 K1 K2 C22 -84.23(4) . 4_556
S1 K1 K2 C22 95.77(4) 4_556 4_556
C2 K1 K2 C22 -18.21(7) 4_556 4_556
O1 K1 K2 C22 -0(20) . .
S1 K1 K2 C22 95.77(4) . .
S1 K1 K2 C22 -84.23(4) 4_556 .
C2 K1 K2 C22 161.79(7) 4_556 .
O1 K1 K2 C25 -0(20) . 4_556
S1 K1 K2 C25 -132.57(4) . 4_556
S1 K1 K2 C25 47.43(4) 4_556 4_556
C2 K1 K2 C25 -66.56(7) 4_556 4_556
O1 K1 K2 C25 0(20) . .
S1 K1 K2 C25 47.43(4) . .
S1 K1 K2 C25 -132.57(4) 4_556 .
C2 K1 K2 C25 113.44(7) 4_556 .
N2 Ni1 S1 C3 -123.99(11) . .
N1 Ni1 S1 C3 60.94(11) . .
N2 Ni1 S1 K1 84.46(7) . .
N1 Ni1 S1 K1 -90.61(7) . .
N2 Ni1 S1 K2 -8.23(7) . .
N1 Ni1 S1 K2 176.70(6) . .
O1 K1 S1 C3 -73.97(9) . .
S1 K1 S1 C3 106.03(9) 4_556 .
C2 K1 S1 C3 -33.38(11) 4_556 .
K2 K1 S1 C3 106.03(9) . .
O1 K1 S1 Ni1 75.47(3) . .
S1 K1 S1 Ni1 -104.53(3) 4_556 .
C2 K1 S1 Ni1 116.06(6) 4_556 .
K2 K1 S1 Ni1 -104.53(3) . .
O1 K1 S1 K2 180.0 . .
S1 K1 S1 K2 -0.0 4_556 .
C2 K1 S1 K2 -139.41(5) 4_556 .
S1 K2 S1 C3 -118.52(8) 4_556 .
C23 K2 S1 C3 128.80(9) . .
C23 K2 S1 C3 1.39(9) 4_556 .
C24 K2 S1 C3 104.41(8) . .
C24 K2 S1 C3 -2.30(10) 4_556 .
C22 K2 S1 C3 -17.87(8) 4_556 .
C22 K2 S1 C3 148.48(8) . .
C25 K2 S1 C3 -35.82(10) 4_556 .
C25 K2 S1 C3 103.60(8) . .
K1 K2 S1 C3 -118.52(8) . .
S1 K2 S1 Ni1 122.97(2) 4_556 .
C23 K2 S1 Ni1 10.29(6) . .
C23 K2 S1 Ni1 -117.12(4) 4_556 .
C24 K2 S1 Ni1 -14.10(5) . .
C24 K2 S1 Ni1 -120.81(6) 4_556 .
C22 K2 S1 Ni1 -136.38(4) 4_556 .
C22 K2 S1 Ni1 29.97(4) . .
C25 K2 S1 Ni1 -154.33(6) 4_556 .
C25 K2 S1 Ni1 -14.91(4) . .
K1 K2 S1 Ni1 122.97(2) . .
S1 K2 S1 K1 0.0 4_556 .
C23 K2 S1 K1 -112.68(5) . .
C23 K2 S1 K1 119.92(4) 4_556 .
C24 K2 S1 K1 -137.07(4) . .
C24 K2 S1 K1 116.22(5) 4_556 .
C22 K2 S1 K1 100.65(4) 4_556 .
C22 K2 S1 K1 -93.00(4) . .
C25 K2 S1 K1 82.70(6) 4_556 .
C25 K2 S1 K1 -137.87(4) . .
S1 K1 O1 C1 60.50(12) . 4_556
S1 K1 O1 C1 -119.50(12) 4_556 4_556
C2 K1 O1 C1 -5.51(14) 4_556 4_556
K2 K1 O1 C1 0(29) . 4_556
S1 K1 O1 C1 -119.50(12) . .
S1 K1 O1 C1 60.50(12) 4_556 .
C2 K1 O1 C1 174.48(14) 4_556 .
K2 K1 O1 C1 -0(62) . .
N2 Ni1 N1 C17 -2.29(16) . .
S1 Ni1 N1 C17 174.07(13) . .
N2 Ni1 N1 C5 167.89(12) . .
S1 Ni1 N1 C5 -15.75(15) . .
N1 Ni1 N2 C19 2.45(16) . .
S1 Ni1 N2 C19 -173.72(12) . .
N1 Ni1 N2 C20 179.94(12) . .
S1 Ni1 N2 C20 3.77(15) . .
C1 O1 C1 C2 -170.6(2) 4_556 .
K1 O1 C1 C2 9.4(2) . .
Ni1 S1 C3 C4 -116.11(16) . .
K1 S1 C3 C4 36.8(2) . .
K2 S1 C3 C4 129.04(16) . .
C17 N1 C5 C6 -109.1(2) . .
Ni1 N1 C5 C6 80.79(18) . .
C17 N1 C5 C10 76.3(2) . .
Ni1 N1 C5 C10 -93.80(17) . .
C10 C5 C6 C7 -2.8(3) . .
N1 C5 C6 C7 -177.30(17) . .
C10 C5 C6 C14 176.83(18) . .
N1 C5 C6 C14 2.3(3) . .
C5 C6 C7 C8 1.9(3) . .
C14 C6 C7 C8 -177.72(19) . .
C6 C7 C8 C9 0.2(3) . .
C7 C8 C9 C10 -1.5(3) . .
C8 C9 C10 C5 0.6(3) . .
C8 C9 C10 C11 -178.75(19) . .
C6 C5 C10 C9 1.6(3) . .
N1 C5 C10 C9 176.09(17) . .
C6 C5 C10 C11 -179.07(17) . .
N1 C5 C10 C11 -4.5(3) . .
C9 C10 C11 C12 -95.2(2) . .
C5 C10 C11 C12 85.4(2) . .
C9 C10 C11 C13 30.6(3) . .
C5 C10 C11 C13 -148.8(2) . .
C7 C6 C14 C15 -80.8(2) . .
C5 C6 C14 C15 99.6(2) . .
C7 C6 C14 C16 43.6(3) . .
C5 C6 C14 C16 -136.0(2) . .
C5 N1 C17 C18 -168.95(18) . .
Ni1 N1 C17 C18 -0.5(3) . .
C5 N1 C17 C36 12.5(3) . .
Ni1 N1 C17 C36 -178.99(14) . .
N1 C17 C18 C19 4.7(3) . .
C36 C17 C18 C19 -176.6(2) . .
C20 N2 C19 C18 -176.91(18) . .
Ni1 N2 C19 C18 0.1(3) . .
C20 N2 C19 C32 7.2(3) . .
Ni1 N2 C19 C32 -175.73(14) . .
C17 C18 C19 N2 -4.5(3) . .
C17 C18 C19 C32 171.9(2) . .
C19 N2 C20 C25 -96.8(2) . .
Ni1 N2 C20 C25 85.73(18) . .
C19 N2 C20 C21 88.4(2) . .
Ni1 N2 C20 C21 -89.04(17) . .
C25 C20 C21 C22 3.1(3) . .
N2 C20 C21 C22 177.93(17) . .
C25 C20 C21 C29 -177.18(17) . .
N2 C20 C21 C29 -2.4(3) . .
C20 C21 C22 C23 -0.3(3) . .
C29 C21 C22 C23 179.99(18) . .
C20 C21 C22 K2 -65.66(17) . .
C29 C21 C22 K2 114.67(16) . .
S1 K2 C22 C23 130.62(12) 4_556 .
S1 K2 C22 C23 -133.30(12) . .
C23 K2 C22 C23 -2.97(19) 4_556 .
C24 K2 C22 C23 -32.64(12) . .
C24 K2 C22 C23 22.13(14) 4_556 .
C22 K2 C22 C23 -1.85(12) 4_556 .
C25 K2 C22 C23 50.07(14) 4_556 .
C25 K2 C22 C23 -65.28(13) . .
K1 K2 C22 C23 178.15(12) . .
S1 K2 C22 C21 -105.78(12) 4_556 .
S1 K2 C22 C21 -9.70(13) . .
C23 K2 C22 C21 123.60(19) . .
C23 K2 C22 C21 120.62(13) 4_556 .
C24 K2 C22 C21 90.96(14) . .
C24 K2 C22 C21 145.73(12) 4_556 .
C22 K2 C22 C21 121.75(13) 4_556 .
C25 K2 C22 C21 173.67(12) 4_556 .
C25 K2 C22 C21 58.32(12) . .
K1 K2 C22 C21 -58.25(13) . .
C21 C22 C23 C24 -1.9(3) . .
K2 C22 C23 C24 75.10(18) . .
C21 C22 C23 K2 -77.01(19) . .
S1 K2 C23 C24 -173.70(11) 4_556 .
S1 K2 C23 C24 -67.99(13) . .
C23 K2 C23 C24 56.79(12) 4_556 .
C24 K2 C23 C24 78.10(14) 4_556 .
C22 K2 C23 C24 58.13(15) 4_556 .
C22 K2 C23 C24 -121.02(19) . .
C25 K2 C23 C24 101.48(13) 4_556 .
C25 K2 C23 C24 -29.98(11) . .
K1 K2 C23 C24 -123.21(12) . .
S1 K2 C23 C22 -52.68(13) 4_556 .
S1 K2 C23 C22 53.03(13) . .
C23 K2 C23 C22 177.81(14) 4_556 .
C24 K2 C23 C22 121.02(19) . .
C24 K2 C23 C22 -160.89(12) 4_556 .
C22 K2 C23 C22 179.15(6) 4_556 .
C25 K2 C23 C22 -137.50(12) 4_556 .
C25 K2 C23 C22 91.04(13) . .
K1 K2 C23 C22 -2.19(14) . .
C22 C23 C24 C25 1.4(3) . .
K2 C23 C24 C25 80.95(18) . .
C22 C23 C24 K2 -79.60(18) . .
S1 K2 C24 C23 8.20(15) 4_556 .
S1 K2 C24 C23 120.75(12) . .
C23 K2 C24 C23 -128.87(12) 4_556 .
C24 K2 C24 C23 -103.94(13) 4_556 .
C22 K2 C24 C23 -137.93(12) 4_556 .
C22 K2 C24 C23 31.29(11) . .
C25 K2 C24 C23 -85.91(13) 4_556 .
C25 K2 C24 C23 122.72(19) . .
K1 K2 C24 C23 76.06(13) . .
S1 K2 C24 C25 -114.52(12) 4_556 .
S1 K2 C24 C25 -1.97(13) . .
C23 K2 C24 C25 -122.72(19) . .
C23 K2 C24 C25 108.41(13) 4_556 .
C24 K2 C24 C25 133.34(14) 4_556 .
C22 K2 C24 C25 99.35(13) 4_556 .
C22 K2 C24 C25 -91.43(14) . .
C25 K2 C24 C25 151.38(10) 4_556 .
K1 K2 C24 C25 -46.66(14) . .
C23 C24 C25 C20 1.4(3) . .
K2 C24 C25 C20 74.58(17) . .
C23 C24 C25 C26 -178.55(19) . .
K2 C24 C25 C26 -105.40(16) . .
C23 C24 C25 K2 -73.15(18) . .
C21 C20 C25 C24 -3.7(3) . .
N2 C20 C25 C24 -178.40(17) . .
C21 C20 C25 C26 176.30(17) . .
N2 C20 C25 C26 1.6(3) . .
C21 C20 C25 K2 58.17(17) . .
N2 C20 C25 K2 -116.56(15) . .
S1 K2 C25 C24 89.73(13) 4_556 .
S1 K2 C25 C24 178.07(13) . .
C23 K2 C25 C24 32.05(12) . .
C23 K2 C25 C24 -76.08(13) 4_556 .
C24 K2 C25 C24 -49.77(16) 4_556 .
C22 K2 C25 C24 -95.23(13) 4_556 .
C22 K2 C25 C24 65.53(13) . .
C25 K2 C25 C24 -35.47(12) 4_556 .
K1 K2 C25 C24 144.53(12) . .
S1 K2 C25 C20 -32.43(14) 4_556 .
S1 K2 C25 C20 55.91(11) . .
C23 K2 C25 C20 -90.11(13) . .
C23 K2 C25 C20 161.77(11) 4_556 .
C24 K2 C25 C20 -122.16(19) . .
C24 K2 C25 C20 -171.93(11) 4_556 .
C22 K2 C25 C20 142.61(11) 4_556 .
C22 K2 C25 C20 -56.63(11) . .
C25 K2 C25 C20 -157.63(12) 4_556 .
K1 K2 C25 C20 22.37(12) . .
S1 K2 C25 C26 -157.42(11) 4_556 .
S1 K2 C25 C26 -69.08(13) . .
C23 K2 C25 C26 144.89(17) . .
C23 K2 C25 C26 36.77(15) 4_556 .
C24 K2 C25 C26 112.8(2) . .
C24 K2 C25 C26 63.07(14) 4_556 .
C22 K2 C25 C26 17.62(16) 4_556 .
C22 K2 C25 C26 178.38(16) . .
C25 K2 C25 C26 77.37(13) 4_556 .
K1 K2 C25 C26 -102.63(13) . .
C24 C25 C26 C28 -54.3(2) . .
C20 C25 C26 C28 125.7(2) . .
K2 C25 C26 C28 -129.47(15) . .
C24 C25 C26 C27 68.4(2) . .
C20 C25 C26 C27 -111.5(2) . .
K2 C25 C26 C27 -6.7(2) . .
C22 C21 C29 C31 34.3(3) . .
C20 C21 C29 C31 -145.38(19) . .
C22 C21 C29 C30 -89.5(2) . .
C20 C21 C29 C30 90.9(2) . .
N2 C19 C32 C33 -12.8(3) . .
C18 C19 C32 C33 171.07(18) . .
N2 C19 C32 C34 -133.1(2) . .
C18 C19 C32 C34 50.8(2) . .
N2 C19 C32 C35 108.0(2) . .
C18 C19 C32 C35 -68.1(2) . .
N1 C17 C36 C38 -1.7(3) . .
C18 C17 C36 C38 179.70(18) . .
N1 C17 C36 C39 -123.2(2) . .
C18 C17 C36 C39 58.2(2) . .
N1 C17 C36 C37 118.5(2) . .
C18 C17 C36 C37 -60.1(2) . .
